data_4037546
loop_
_publ_author_name
'Shoji, Taku'
'Sugiyama, Shuhei'
'Takeuchi, Mutsumi'
'Ohta, Akira'
'Sekiguchi, Ryuta'
'Ito, Shunji'
'Yatsu, Tomoaki'
'Okujima, Tetsuo'
'Yasunami, Masafumi'

_publ_section_title
;
 Synthesis of 6-Amino- and 6-Arylazoazulenes via Nucleophilic Aromatic
 Substitution and Their Reactivity and Properties.
;
_journal_issue 3
_journal_name_full 'The Journal of organic chemistry'
_journal_page_first 1257
_journal_page_last 1275
_journal_paper_doi 10.1021/acs.joc.8b02648
_journal_volume 84
_journal_year 2019
_chemical_formula_moiety 'C23 H22 N2 O4'
_chemical_formula_sum 'C23 H22 N2 O4'
_chemical_formula_weight 390.42
_space_group_crystal_system triclinic
_space_group_IT_number 2
_space_group_name_Hall '-P 1'
_space_group_name_H-M_alt 'P -1'
_atom_sites_solution_hydrogens geom
_atom_sites_solution_primary direct
_atom_sites_solution_secondary difmap
_audit_creation_method SHELXL-2018/3
_cell_angle_alpha 70.834(3)
_cell_angle_beta 81.487(2)
_cell_angle_gamma 82.580(2)
_cell_formula_units_Z 4
_cell_length_a 8.2051(2)
_cell_length_b 14.4648(4)
_cell_length_c 17.5416(5)
_cell_measurement_reflns_used 15154
_cell_measurement_temperature 100(2)
_cell_measurement_theta_max 31.18
_cell_measurement_theta_min 2.21
_cell_volume 1937.62(10)
_computing_cell_refinement 'CrysAlisPro 1.171.39.46 (Rigaku OD, 2018)'
_computing_data_collection 'CrystalClear (Rigaku Inc., 2008)'
_computing_data_reduction 'CrysAlisPro 1.171.39.46 (Rigaku OD, 2018)'
_computing_molecular_graphics 'CrystalStructure 4.3.1 (Rigaku, 2018)'
_computing_publication_material 'CrystalStructure 4.3.1 (Rigaku, 2018)'
_computing_structure_refinement 'SHELXL-2018/3 (Sheldrick, 2018)'
_computing_structure_solution 'SHELXT 2018/2 (Sheldrick, 2018)'
_diffrn_ambient_temperature 100(2)
_diffrn_detector_area_resol_mean 7.111
_diffrn_measured_fraction_theta_full 1.000
_diffrn_measured_fraction_theta_max 0.999
_diffrn_measurement_device_type 'Rigaku Saturn724'
_diffrn_measurement_method \w
_diffrn_radiation_type MoK\a
_diffrn_radiation_wavelength 0.71073
_diffrn_reflns_av_R_equivalents 0.0499
_diffrn_reflns_av_unetI/netI 0.0489
_diffrn_reflns_Laue_measured_fraction_full 1.000
_diffrn_reflns_Laue_measured_fraction_max 0.999
_diffrn_reflns_limit_h_max 10
_diffrn_reflns_limit_h_min -10
_diffrn_reflns_limit_k_max 19
_diffrn_reflns_limit_k_min -19
_diffrn_reflns_limit_l_max 23
_diffrn_reflns_limit_l_min -23
_diffrn_reflns_number 33220
_diffrn_reflns_point_group_measured_fraction_full 1.000
_diffrn_reflns_point_group_measured_fraction_max 0.999
_diffrn_reflns_theta_full 25.242
_diffrn_reflns_theta_max 27.998
_diffrn_reflns_theta_min 1.613
_diffrn_source 'Varimax 50 kV 24 mA Rotating anode'
_exptl_absorpt_coefficient_mu 0.092
_exptl_absorpt_correction_T_max 0.998
_exptl_absorpt_correction_T_min 0.948
_exptl_absorpt_correction_type multi-scan
_exptl_absorpt_process_details
;
CrysAlisPro 1.171.39.46 (Rigaku Oxford Diffraction, 2018)
Empirical absorption correction using spherical harmonics,
 implemented in SCALE3 ABSPACK scaling algorithm.
;
_exptl_crystal_colour brown
_exptl_crystal_density_diffrn 1.338
_exptl_crystal_density_method 'not measured'
_exptl_crystal_description plate
_exptl_crystal_F_000 824
_exptl_crystal_size_max 0.260
_exptl_crystal_size_mid 0.050
_exptl_crystal_size_min 0.020
_refine_diff_density_max 0.314
_refine_diff_density_min -0.265
_refine_diff_density_rms 0.050
_refine_ls_extinction_method none
_refine_ls_goodness_of_fit_ref 1.025
_refine_ls_hydrogen_treatment constr
_refine_ls_matrix_type full
_refine_ls_number_parameters 529
_refine_ls_number_reflns 9328
_refine_ls_number_restraints 0
_refine_ls_restrained_S_all 1.025
_refine_ls_R_factor_all 0.0906
_refine_ls_R_factor_gt 0.0564
_refine_ls_shift/su_max 0.001
_refine_ls_shift/su_mean 0.000
_refine_ls_structure_factor_coef Fsqd
_refine_ls_weighting_details 'w=1/[\s^2^(Fo^2^)+(0.0558P)^2^+0.5757P] where P=(Fo^2^+2Fc^2^)/3'
_refine_ls_weighting_scheme calc
_refine_ls_wR_factor_gt 0.1229
_refine_ls_wR_factor_ref 0.1393
_reflns_Friedel_coverage 0.000
_reflns_number_gt 6311
_reflns_number_total 9328
_reflns_threshold_expression 'I > 2\s(I)'
_cod_data_source_file jo8b02648_si_004.cif
_cod_data_source_block shelxl
_cod_database_code 4037546
_shelx_shelxl_version_number 2018/3
_shelx_space_group_comment
;
The symmetry employed for this shelxl refinement is uniquely defined
by the following loop, which should always be used as a source of
symmetry information in preference to the above space-group names.
They are only intended as comments.
;
_shelx_estimated_absorpt_t_min 0.976
_shelx_estimated_absorpt_t_max 0.998

loop_
_space_group_symop_operation_xyz
'x, y, z'
'-x, -y, -z'

loop_
_atom_site_label
_atom_site_type_symbol
_atom_site_fract_x
_atom_site_fract_y
_atom_site_fract_z
_atom_site_U_iso_or_equiv
_atom_site_adp_type
_atom_site_occupancy
_atom_site_site_symmetry_order
_atom_site_calc_flag
_atom_site_refinement_flags_posn
_atom_site_refinement_flags_adp
O1 O 0.63306(19) 0.85821(10) 0.09466(8) 0.0408(4) Uani 1 1 d . .
O2 O 0.73474(16) 1.00535(9) 0.05448(7) 0.0287(3) Uani 1 1 d . .
O3 O 0.66792(18) 1.05775(10) 0.40791(8) 0.0402(4) Uani 1 1 d . .
O4 O 0.78850(16) 1.14099(9) 0.28482(7) 0.0290(3) Uani 1 1 d . .
O5 O 0.19043(16) 0.44711(9) 0.90532(7) 0.0304(3) Uani 1 1 d . .
O6 O 0.10355(14) 0.35332(9) 1.03135(7) 0.0243(3) Uani 1 1 d . .
O7 O 0.37387(18) 0.59846(10) 1.22405(7) 0.0361(3) Uani 1 1 d . .
O8 O 0.26380(16) 0.45376(9) 1.26151(7) 0.0281(3) Uani 1 1 d . .
N1 N 0.3489(2) 0.62625(11) 0.47281(9) 0.0304(4) Uani 1 1 d . .
N2 N 0.3470(2) 0.60932(11) 0.54733(9) 0.0296(4) Uani 1 1 d . .
N3 N 0.62170(18) 0.83617(11) 0.83967(9) 0.0266(3) Uani 1 1 d . .
N4 N 0.63852(18) 0.84304(11) 0.76569(9) 0.0265(3) Uani 1 1 d . .
C1 C 0.6606(2) 0.93441(13) 0.19339(10) 0.0247(4) Uani 1 1 d . .
C2 C 0.7124(2) 1.01141(13) 0.21227(10) 0.0240(4) Uani 1 1 d . .
H2 H 0.763642 1.065984 0.174188 0.029 Uiso 1 1 calc R U
C3 C 0.6777(2) 0.99630(13) 0.29594(10) 0.0243(4) Uani 1 1 d . .
C4 C 0.6019(2) 0.90716(13) 0.33220(10) 0.0242(4) Uani 1 1 d . .
C5 C 0.5451(2) 0.86676(13) 0.41469(10) 0.0274(4) Uani 1 1 d . .
H5 H 0.559733 0.904217 0.448270 0.033 Uiso 1 1 calc R U
C6 C 0.4709(2) 0.78057(13) 0.45435(11) 0.0281(4) Uani 1 1 d . .
H6 H 0.442783 0.766837 0.511252 0.034 Uiso 1 1 calc R U
C7 C 0.4316(2) 0.71075(13) 0.42200(11) 0.0269(4) Uani 1 1 d . .
C8 C 0.4553(2) 0.71159(13) 0.34161(10) 0.0272(4) Uani 1 1 d . .
H8 H 0.417007 0.657339 0.332390 0.033 Uiso 1 1 calc R U
C9 C 0.5262(2) 0.77969(13) 0.27290(11) 0.0270(4) Uani 1 1 d . .
H9 H 0.531092 0.765006 0.223609 0.032 Uiso 1 1 calc R U
C10 C 0.5913(2) 0.86668(12) 0.26622(10) 0.0237(4) Uani 1 1 d . .
C11 C 0.6730(2) 0.92619(13) 0.11165(11) 0.0270(4) Uani 1 1 d . .
C12 C 0.7449(3) 1.00503(14) -0.02851(11) 0.0332(5) Uani 1 1 d . .
H12A H 0.632836 1.005231 -0.043157 0.040 Uiso 1 1 calc R U
H12B H 0.811776 0.945351 -0.034730 0.040 Uiso 1 1 calc R U
C13 C 0.8240(3) 1.09511(14) -0.08275(11) 0.0377(5) Uani 1 1 d . .
H13A H 0.937138 1.092405 -0.069886 0.045 Uiso 1 1 calc R U
H13B H 0.759892 1.153633 -0.074264 0.045 Uiso 1 1 calc R U
H13C H 0.826859 1.098180 -0.139576 0.045 Uiso 1 1 calc R U
C14 C 0.7089(2) 1.06498(13) 0.33702(11) 0.0277(4) Uani 1 1 d . .
C15 C 0.8281(3) 1.21205(15) 0.31973(12) 0.0356(5) Uani 1 1 d . .
H15A H 0.887927 1.178528 0.367815 0.043 Uiso 1 1 calc R U
H15B H 0.725530 1.247640 0.336983 0.043 Uiso 1 1 calc R U
C16 C 0.9349(2) 1.28269(13) 0.25565(11) 0.0302(4) Uani 1 1 d . .
H16A H 0.873487 1.316648 0.208964 0.036 Uiso 1 1 calc R U
H16B H 1.034969 1.246510 0.238264 0.036 Uiso 1 1 calc R U
H16C H 0.965966 1.330953 0.277975 0.036 Uiso 1 1 calc R U
C17 C 0.2609(2) 0.52612(13) 0.59553(10) 0.0262(4) Uani 1 1 d . .
C18 C 0.2553(2) 0.50322(14) 0.67905(11) 0.0290(4) Uani 1 1 d . .
H18 H 0.308651 0.541710 0.700935 0.035 Uiso 1 1 calc R U
C19 C 0.1725(2) 0.42481(14) 0.73066(11) 0.0302(4) Uani 1 1 d . .
H19 H 0.169732 0.409923 0.787741 0.036 Uiso 1 1 calc R U
C20 C 0.0938(2) 0.36782(14) 0.70032(11) 0.0300(4) Uani 1 1 d . .
C21 C 0.1003(3) 0.39133(15) 0.61621(11) 0.0382(5) Uani 1 1 d . .
H21 H 0.047046 0.352657 0.594442 0.046 Uiso 1 1 calc R U
C22 C 0.1821(3) 0.46925(15) 0.56405(11) 0.0366(5) Uani 1 1 d . .
H22 H 0.184891 0.484146 0.506968 0.044 Uiso 1 1 calc R U
C23 C 0.0063(3) 0.28160(14) 0.75640(12) 0.0377(5) Uani 1 1 d . .
H23A H -0.008588 0.285264 0.811836 0.045 Uiso 1 1 calc R U
H23B H 0.072336 0.220518 0.755176 0.045 Uiso 1 1 calc R U
H23C H -0.102106 0.282765 0.738781 0.045 Uiso 1 1 calc R U
C24 C 0.2385(2) 0.48953(12) 1.02023(10) 0.0204(4) Uani 1 1 d . .
C25 C 0.2223(2) 0.46935(12) 1.10463(10) 0.0217(4) Uani 1 1 d . .
H25 H 0.166423 0.417026 1.143199 0.026 Uiso 1 1 calc R U
C26 C 0.3009(2) 0.53792(12) 1.12338(10) 0.0216(4) Uani 1 1 d . .
C27 C 0.3681(2) 0.60494(12) 1.05015(10) 0.0204(4) Uani 1 1 d . .
C28 C 0.4522(2) 0.68539(12) 1.04262(10) 0.0229(4) Uani 1 1 d . .
H28 H 0.464300 0.695720 1.092181 0.027 Uiso 1 1 calc R U
C29 C 0.5211(2) 0.75283(13) 0.97270(10) 0.0232(4) Uani 1 1 d . .
H29 H 0.569523 0.804408 0.981137 0.028 Uiso 1 1 calc R U
C30 C 0.5298(2) 0.75600(12) 0.89195(10) 0.0225(4) Uani 1 1 d . .
C31 C 0.4653(2) 0.69388(13) 0.85972(10) 0.0242(4) Uani 1 1 d . .
H31 H 0.485136 0.708868 0.802388 0.029 Uiso 1 1 calc R U
C32 C 0.3763(2) 0.61333(12) 0.90030(10) 0.0217(4) Uani 1 1 d . .
H32 H 0.342426 0.581042 0.866811 0.026 Uiso 1 1 calc R U
C33 C 0.3294(2) 0.57294(12) 0.98328(10) 0.0209(4) Uani 1 1 d . .
C34 C 0.1771(2) 0.43094(13) 0.97821(10) 0.0227(4) Uani 1 1 d . .
C35 C 0.0456(2) 0.28782(13) 0.99609(11) 0.0262(4) Uani 1 1 d . .
H35A H 0.138876 0.259836 0.965421 0.031 Uiso 1 1 calc R U
H35B H -0.037325 0.323485 0.958632 0.031 Uiso 1 1 calc R U
C36 C -0.0309(2) 0.20759(14) 1.06602(11) 0.0306(4) Uani 1 1 d . .
H36A H 0.052088 0.173789 1.103001 0.037 Uiso 1 1 calc R U
H36B H -0.070769 0.160469 1.045231 0.037 Uiso 1 1 calc R U
H36C H -0.123860 0.236333 1.095291 0.037 Uiso 1 1 calc R U
C37 C 0.3178(2) 0.53636(13) 1.20592(10) 0.0237(4) Uani 1 1 d . .
C38 C 0.2756(3) 0.44336(14) 1.34555(10) 0.0325(4) Uani 1 1 d . .
H38A H 0.208176 0.497739 1.360906 0.039 Uiso 1 1 calc R U
H38B H 0.391965 0.444958 1.353695 0.039 Uiso 1 1 calc R U
C39 C 0.2134(3) 0.34742(16) 1.39609(12) 0.0476(6) Uani 1 1 d . .
H39A H 0.274450 0.294817 1.377055 0.057 Uiso 1 1 calc R U
H39B H 0.095367 0.349013 1.391548 0.057 Uiso 1 1 calc R U
H39C H 0.229319 0.335245 1.452954 0.057 Uiso 1 1 calc R U
C40 C 0.7297(2) 0.92272(13) 0.71507(10) 0.0245(4) Uani 1 1 d . .
C41 C 0.7996(2) 0.98576(13) 0.74378(11) 0.0300(4) Uani 1 1 d . .
H41 H 0.788240 0.977267 0.800300 0.036 Uiso 1 1 calc R U
C42 C 0.8855(2) 1.06053(14) 0.68949(11) 0.0314(4) Uani 1 1 d . .
H42 H 0.933877 1.103197 0.709237 0.038 Uiso 1 1 calc R U
C43 C 0.9031(2) 1.07500(13) 0.60642(11) 0.0275(4) Uani 1 1 d . .
C44 C 0.8316(2) 1.01189(14) 0.57860(11) 0.0295(4) Uani 1 1 d . .
H44 H 0.841450 1.021075 0.521998 0.035 Uiso 1 1 calc R U
C45 C 0.7466(2) 0.93607(14) 0.63229(11) 0.0291(4) Uani 1 1 d . .
H45 H 0.699523 0.892878 0.612599 0.035 Uiso 1 1 calc R U
C46 C 0.9942(3) 1.15885(14) 0.54793(11) 0.0346(5) Uani 1 1 d . .
H46A H 0.917445 1.218087 0.533346 0.041 Uiso 1 1 calc R U
H46B H 1.040158 1.142021 0.498855 0.041 Uiso 1 1 calc R U
H46C H 1.084092 1.170951 0.573557 0.041 Uiso 1 1 calc R U

loop_
_atom_site_aniso_label
_atom_site_aniso_U_11
_atom_site_aniso_U_22
_atom_site_aniso_U_33
_atom_site_aniso_U_23
_atom_site_aniso_U_13
_atom_site_aniso_U_12
O1 0.0705(11) 0.0312(8) 0.0220(7) -0.0081(6) 0.0049(7) -0.0215(7)
O2 0.0442(8) 0.0228(7) 0.0164(6) -0.0040(5) 0.0051(5) -0.0087(6)
O3 0.0572(10) 0.0471(9) 0.0206(7) -0.0113(6) 0.0033(6) -0.0274(7)
O4 0.0381(7) 0.0266(7) 0.0235(7) -0.0070(5) 0.0001(6) -0.0137(6)
O5 0.0355(7) 0.0390(8) 0.0196(7) -0.0097(6) -0.0011(5) -0.0146(6)
O6 0.0267(7) 0.0256(7) 0.0226(6) -0.0084(5) -0.0008(5) -0.0103(5)
O7 0.0572(9) 0.0340(8) 0.0208(7) -0.0081(6) -0.0016(6) -0.0219(7)
O8 0.0404(8) 0.0292(7) 0.0145(6) -0.0027(5) -0.0017(5) -0.0151(6)
N1 0.0402(9) 0.0296(9) 0.0199(8) -0.0044(7) -0.0003(7) -0.0108(7)
N2 0.0399(9) 0.0278(9) 0.0203(8) -0.0047(7) -0.0023(7) -0.0086(7)
N3 0.0288(8) 0.0265(8) 0.0203(8) -0.0019(6) -0.0002(6) -0.0054(7)
N4 0.0302(8) 0.0259(8) 0.0200(8) -0.0030(6) 0.0009(6) -0.0059(7)
C1 0.0299(10) 0.0206(9) 0.0203(9) -0.0033(7) 0.0008(7) -0.0034(7)
C2 0.0273(9) 0.0215(9) 0.0189(9) -0.0010(7) 0.0004(7) -0.0048(7)
C3 0.0279(9) 0.0256(9) 0.0185(9) -0.0048(7) -0.0013(7) -0.0071(7)
C4 0.0250(9) 0.0257(9) 0.0210(9) -0.0055(7) -0.0014(7) -0.0051(7)
C5 0.0339(10) 0.0310(10) 0.0179(9) -0.0066(8) -0.0020(7) -0.0095(8)
C6 0.0360(10) 0.0301(10) 0.0159(9) -0.0033(7) -0.0008(7) -0.0081(8)
C7 0.0326(10) 0.0245(10) 0.0204(9) -0.0018(7) 0.0000(7) -0.0087(8)
C8 0.0388(11) 0.0232(9) 0.0200(9) -0.0059(7) -0.0013(8) -0.0091(8)
C9 0.0376(11) 0.0246(10) 0.0186(9) -0.0056(7) -0.0011(8) -0.0073(8)
C10 0.0285(9) 0.0207(9) 0.0185(9) -0.0023(7) 0.0004(7) -0.0032(7)
C11 0.0344(10) 0.0209(9) 0.0231(9) -0.0047(8) 0.0030(8) -0.0057(8)
C12 0.0500(12) 0.0306(11) 0.0175(9) -0.0074(8) 0.0048(8) -0.0093(9)
C13 0.0605(14) 0.0307(11) 0.0192(10) -0.0065(8) 0.0099(9) -0.0137(10)
C14 0.0321(10) 0.0296(10) 0.0211(9) -0.0052(8) -0.0018(8) -0.0106(8)
C15 0.0503(13) 0.0360(11) 0.0268(10) -0.0126(9) -0.0044(9) -0.0191(10)
C16 0.0338(10) 0.0265(10) 0.0321(10) -0.0082(8) -0.0066(8) -0.0082(8)
C17 0.0341(10) 0.0221(9) 0.0200(9) -0.0029(7) 0.0000(7) -0.0071(8)
C18 0.0374(11) 0.0281(10) 0.0232(9) -0.0090(8) -0.0022(8) -0.0073(8)
C19 0.0419(11) 0.0295(10) 0.0169(9) -0.0047(8) 0.0001(8) -0.0050(9)
C20 0.0382(11) 0.0272(10) 0.0216(9) -0.0041(8) 0.0023(8) -0.0083(8)
C21 0.0571(14) 0.0380(12) 0.0237(10) -0.0088(9) -0.0040(9) -0.0230(10)
C22 0.0563(13) 0.0379(12) 0.0157(9) -0.0043(8) -0.0010(9) -0.0196(10)
C23 0.0509(13) 0.0310(11) 0.0264(10) -0.0018(9) 0.0037(9) -0.0148(10)
C24 0.0213(8) 0.0226(9) 0.0171(8) -0.0049(7) -0.0020(7) -0.0048(7)
C25 0.0214(9) 0.0232(9) 0.0193(9) -0.0043(7) -0.0014(7) -0.0051(7)
C26 0.0233(9) 0.0219(9) 0.0186(9) -0.0048(7) -0.0004(7) -0.0056(7)
C27 0.0203(8) 0.0224(9) 0.0175(8) -0.0048(7) -0.0026(7) -0.0017(7)
C28 0.0266(9) 0.0232(9) 0.0191(9) -0.0063(7) -0.0021(7) -0.0046(7)
C29 0.0280(9) 0.0204(9) 0.0219(9) -0.0063(7) -0.0029(7) -0.0063(7)
C30 0.0235(9) 0.0196(9) 0.0212(9) -0.0019(7) -0.0011(7) -0.0036(7)
C31 0.0259(9) 0.0286(10) 0.0158(8) -0.0037(7) -0.0021(7) -0.0031(8)
C32 0.0225(9) 0.0252(9) 0.0172(8) -0.0052(7) -0.0032(7) -0.0043(7)
C33 0.0189(8) 0.0242(9) 0.0190(8) -0.0058(7) -0.0022(7) -0.0018(7)
C34 0.0186(8) 0.0299(10) 0.0202(9) -0.0084(7) -0.0006(7) -0.0049(7)
C35 0.0279(10) 0.0277(10) 0.0272(10) -0.0125(8) -0.0026(8) -0.0081(8)
C36 0.0328(10) 0.0298(10) 0.0325(11) -0.0127(9) -0.0005(8) -0.0106(8)
C37 0.0262(9) 0.0255(10) 0.0197(9) -0.0067(7) -0.0009(7) -0.0062(8)
C38 0.0437(12) 0.0379(11) 0.0152(9) -0.0036(8) -0.0034(8) -0.0139(9)
C39 0.0770(17) 0.0463(13) 0.0180(10) 0.0017(9) -0.0086(10) -0.0277(12)
C40 0.0256(9) 0.0221(9) 0.0217(9) -0.0027(7) 0.0009(7) -0.0036(7)
C41 0.0394(11) 0.0298(10) 0.0187(9) -0.0035(8) -0.0003(8) -0.0096(9)
C42 0.0411(11) 0.0281(10) 0.0255(10) -0.0066(8) -0.0013(8) -0.0124(9)
C43 0.0298(10) 0.0243(10) 0.0236(9) -0.0016(8) 0.0013(8) -0.0064(8)
C44 0.0345(11) 0.0312(10) 0.0198(9) -0.0048(8) 0.0024(8) -0.0067(8)
C45 0.0345(11) 0.0298(10) 0.0240(9) -0.0093(8) 0.0022(8) -0.0099(8)
C46 0.0413(12) 0.0321(11) 0.0262(10) -0.0025(8) 0.0033(9) -0.0145(9)

loop_
_atom_type_symbol
_atom_type_description
_atom_type_scat_dispersion_real
_atom_type_scat_dispersion_imag
_atom_type_scat_source
C C 0.0033 0.0016 'International Tables Vol C Tables 4.2.6.8 and 6.1.1.4'
H H 0.0000 0.0000 'International Tables Vol C Tables 4.2.6.8 and 6.1.1.4'
N N 0.0061 0.0033 'International Tables Vol C Tables 4.2.6.8 and 6.1.1.4'
O O 0.0106 0.0060 'International Tables Vol C Tables 4.2.6.8 and 6.1.1.4'

loop_
_geom_angle_atom_site_label_1
_geom_angle_atom_site_label_2
_geom_angle_atom_site_label_3
_geom_angle
C11 O2 C12 115.54(14)
C14 O4 C15 115.53(14)
C34 O6 C35 115.68(13)
C37 O8 C38 116.09(13)
N2 N1 C7 115.41(15)
N1 N2 C17 113.61(15)
N4 N3 C30 114.55(15)
N3 N4 C40 113.65(15)
C2 C1 C10 108.62(16)
C2 C1 C11 125.31(16)
C10 C1 C11 126.06(16)
C1 C2 C3 109.77(15)
C1 C2 H2 125.1
C3 C2 H2 125.1
C2 C3 C4 108.47(15)
C2 C3 C14 124.79(16)
C4 C3 C14 126.69(15)
C5 C4 C3 126.32(16)
C5 C4 C10 126.97(16)
C3 C4 C10 106.69(14)
C6 C5 C4 129.61(17)
C6 C5 H5 115.2
C4 C5 H5 115.2
C5 C6 C7 128.75(16)
C5 C6 H6 115.6
C7 C6 H6 115.6
C8 C7 C6 128.64(16)
C8 C7 N1 110.42(15)
C6 C7 N1 120.88(16)
C9 C8 C7 129.74(17)
C9 C8 H8 115.1
C7 C8 H8 115.1
C8 C9 C10 128.90(17)
C8 C9 H9 115.6
C10 C9 H9 115.6
C9 C10 C1 126.19(16)
C9 C10 C4 127.36(16)
C1 C10 C4 106.45(15)
O1 C11 O2 122.08(16)
O1 C11 C1 125.98(16)
O2 C11 C1 111.93(15)
O2 C12 C13 108.10(15)
O2 C12 H12A 110.1
C13 C12 H12A 110.1
O2 C12 H12B 110.1
C13 C12 H12B 110.1
H12A C12 H12B 108.4
C12 C13 H13A 109.5
C12 C13 H13B 109.5
H13A C13 H13B 109.5
C12 C13 H13C 109.5
H13A C13 H13C 109.5
H13B C13 H13C 109.5
O3 C14 O4 122.68(17)
O3 C14 C3 126.15(16)
O4 C14 C3 111.16(14)
O4 C15 C16 107.59(15)
O4 C15 H15A 110.2
C16 C15 H15A 110.2
O4 C15 H15B 110.2
C16 C15 H15B 110.2
H15A C15 H15B 108.5
C15 C16 H16A 109.5
C15 C16 H16B 109.5
H16A C16 H16B 109.5
C15 C16 H16C 109.5
H16A C16 H16C 109.5
H16B C16 H16C 109.5
C18 C17 C22 119.32(16)
C18 C17 N2 116.31(16)
C22 C17 N2 124.35(16)
C19 C18 C17 120.47(17)
C19 C18 H18 119.8
C17 C18 H18 119.8
C20 C19 C18 120.85(17)
C20 C19 H19 119.6
C18 C19 H19 119.6
C19 C20 C21 118.28(17)
C19 C20 C23 120.83(17)
C21 C20 C23 120.88(17)
C22 C21 C20 121.52(18)
C22 C21 H21 119.2
C20 C21 H21 119.2
C21 C22 C17 119.55(17)
C21 C22 H22 120.2
C17 C22 H22 120.2
C20 C23 H23A 109.5
C20 C23 H23B 109.5
H23A C23 H23B 109.5
C20 C23 H23C 109.5
H23A C23 H23C 109.5
H23B C23 H23C 109.5
C25 C24 C33 108.66(14)
C25 C24 C34 125.11(15)
C33 C24 C34 126.18(15)
C26 C25 C24 109.58(15)
C26 C25 H25 125.2
C24 C25 H25 125.2
C25 C26 C27 108.78(15)
C25 C26 C37 124.92(15)
C27 C26 C37 126.23(15)
C28 C27 C26 126.62(16)
C28 C27 C33 126.85(15)
C26 C27 C33 106.52(14)
C29 C28 C27 128.96(16)
C29 C28 H28 115.5
C27 C28 H28 115.5
C28 C29 C30 129.52(16)
C28 C29 H29 115.2
C30 C29 H29 115.2
C29 C30 C31 128.99(16)
C29 C30 N3 110.40(15)
C31 C30 N3 120.60(15)
C32 C31 C30 128.58(16)
C32 C31 H31 115.7
C30 C31 H31 115.7
C31 C32 C33 129.19(16)
C31 C32 H32 115.4
C33 C32 H32 115.4
C32 C33 C24 125.74(16)
C32 C33 C27 127.78(16)
C24 C33 C27 106.44(14)
O5 C34 O6 122.69(16)
O5 C34 C24 126.02(16)
O6 C34 C24 111.29(14)
O6 C35 C36 106.32(14)
O6 C35 H35A 110.5
C36 C35 H35A 110.5
O6 C35 H35B 110.5
C36 C35 H35B 110.5
H35A C35 H35B 108.7
C35 C36 H36A 109.5
C35 C36 H36B 109.5
H36A C36 H36B 109.5
C35 C36 H36C 109.5
H36A C36 H36C 109.5
H36B C36 H36C 109.5
O7 C37 O8 122.75(16)
O7 C37 C26 126.28(16)
O8 C37 C26 110.95(14)
O8 C38 C39 107.39(15)
O8 C38 H38A 110.2
C39 C38 H38A 110.2
O8 C38 H38B 110.2
C39 C38 H38B 110.2
H38A C38 H38B 108.5
C38 C39 H39A 109.5
C38 C39 H39B 109.5
H39A C39 H39B 109.5
C38 C39 H39C 109.5
H39A C39 H39C 109.5
H39B C39 H39C 109.5
C45 C40 C41 119.80(16)
C45 C40 N4 116.10(16)
C41 C40 N4 124.10(16)
C42 C41 C40 119.38(17)
C42 C41 H41 120.3
C40 C41 H41 120.3
C41 C42 C43 121.49(17)
C41 C42 H42 119.3
C43 C42 H42 119.3
C44 C43 C42 118.49(16)
C44 C43 C46 120.92(17)
C42 C43 C46 120.57(17)
C45 C44 C43 120.70(17)
C45 C44 H44 119.7
C43 C44 H44 119.7
C44 C45 C40 120.15(17)
C44 C45 H45 119.9
C40 C45 H45 119.9
C43 C46 H46A 109.5
C43 C46 H46B 109.5
H46A C46 H46B 109.5
C43 C46 H46C 109.5
H46A C46 H46C 109.5
H46B C46 H46C 109.5

loop_
_geom_bond_atom_site_label_1
_geom_bond_atom_site_label_2
_geom_bond_distance
O1 C11 1.211(2)
O2 C11 1.349(2)
O2 C12 1.447(2)
O3 C14 1.213(2)
O4 C14 1.350(2)
O4 C15 1.448(2)
O5 C34 1.2126(19)
O6 C34 1.347(2)
O6 C35 1.447(2)
O7 C37 1.207(2)
O8 C37 1.348(2)
O8 C38 1.449(2)
N1 N2 1.247(2)
N1 C7 1.438(2)
N2 C17 1.427(2)
N3 N4 1.2566(19)
N3 C30 1.441(2)
N4 C40 1.425(2)
C1 C2 1.392(2)
C1 C10 1.422(2)
C1 C11 1.465(2)
C2 C3 1.402(2)
C2 H2 0.9500
C3 C4 1.416(2)
C3 C14 1.470(2)
C4 C5 1.403(2)
C4 C10 1.476(2)
C5 C6 1.382(2)
C5 H5 0.9500
C6 C7 1.400(3)
C6 H6 0.9500
C7 C8 1.391(2)
C8 C9 1.387(2)
C8 H8 0.9500
C9 C10 1.393(2)
C9 H9 0.9500
C12 C13 1.499(2)
C12 H12A 0.9900
C12 H12B 0.9900
C13 H13A 0.9800
C13 H13B 0.9800
C13 H13C 0.9800
C15 C16 1.504(2)
C15 H15A 0.9900
C15 H15B 0.9900
C16 H16A 0.9800
C16 H16B 0.9800
C16 H16C 0.9800
C17 C18 1.387(2)
C17 C22 1.393(3)
C18 C19 1.382(2)
C18 H18 0.9500
C19 C20 1.381(3)
C19 H19 0.9500
C20 C21 1.395(3)
C20 C23 1.502(2)
C21 C22 1.377(3)
C21 H21 0.9500
C22 H22 0.9500
C23 H23A 0.9800
C23 H23B 0.9800
C23 H23C 0.9800
C24 C25 1.401(2)
C24 C33 1.417(2)
C24 C34 1.465(2)
C25 C26 1.396(2)
C25 H25 0.9500
C26 C27 1.416(2)
C26 C37 1.467(2)
C27 C28 1.389(2)
C27 C33 1.482(2)
C28 C29 1.388(2)
C28 H28 0.9500
C29 C30 1.393(2)
C29 H29 0.9500
C30 C31 1.397(2)
C31 C32 1.385(2)
C31 H31 0.9500
C32 C33 1.394(2)
C32 H32 0.9500
C35 C36 1.507(2)
C35 H35A 0.9900
C35 H35B 0.9900
C36 H36A 0.9800
C36 H36B 0.9800
C36 H36C 0.9800
C38 C39 1.488(3)
C38 H38A 0.9900
C38 H38B 0.9900
C39 H39A 0.9800
C39 H39B 0.9800
C39 H39C 0.9800
C40 C45 1.389(2)
C40 C41 1.392(3)
C41 C42 1.377(2)
C41 H41 0.9500
C42 C43 1.390(2)
C42 H42 0.9500
C43 C44 1.390(3)
C43 C46 1.507(2)
C44 C45 1.379(2)
C44 H44 0.9500
C45 H45 0.9500
C46 H46A 0.9800
C46 H46B 0.9800
C46 H46C 0.9800

loop_
_geom_torsion_atom_site_label_1
_geom_torsion_atom_site_label_2
_geom_torsion_atom_site_label_3
_geom_torsion_atom_site_label_4
_geom_torsion
C7 N1 N2 C17 178.78(15)
C30 N3 N4 C40 180.00(14)
C10 C1 C2 C3 -0.5(2)
C11 C1 C2 C3 178.46(17)
C1 C2 C3 C4 0.2(2)
C1 C2 C3 C14 -177.23(17)
C2 C3 C4 C5 -178.62(17)
C14 C3 C4 C5 -1.3(3)
C2 C3 C4 C10 0.2(2)
C14 C3 C4 C10 177.50(17)
C3 C4 C5 C6 -179.73(19)
C10 C4 C5 C6 1.7(3)
C4 C5 C6 C7 -0.6(3)
C5 C6 C7 C8 -1.1(3)
C5 C6 C7 N1 -177.95(18)
N2 N1 C7 C8 168.20(17)
N2 N1 C7 C6 -14.4(3)
C6 C7 C8 C9 1.5(4)
N1 C7 C8 C9 178.64(19)
C7 C8 C9 C10 -0.9(3)
C8 C9 C10 C1 -179.03(19)
C8 C9 C10 C4 0.7(3)
C2 C1 C10 C9 -179.69(18)
C11 C1 C10 C9 1.4(3)
C2 C1 C10 C4 0.5(2)
C11 C1 C10 C4 -178.37(17)
C5 C4 C10 C9 -1.4(3)
C3 C4 C10 C9 179.81(18)
C5 C4 C10 C1 178.35(18)
C3 C4 C10 C1 -0.43(19)
C12 O2 C11 O1 2.0(3)
C12 O2 C11 C1 -177.61(16)
C2 C1 C11 O1 177.57(19)
C10 C1 C11 O1 -3.7(3)
C2 C1 C11 O2 -2.8(3)
C10 C1 C11 O2 175.88(16)
C11 O2 C12 C13 -177.03(16)
C15 O4 C14 O3 2.3(3)
C15 O4 C14 C3 -178.82(16)
C2 C3 C14 O3 173.57(19)
C4 C3 C14 O3 -3.4(3)
C2 C3 C14 O4 -5.2(3)
C4 C3 C14 O4 177.85(17)
C14 O4 C15 C16 172.62(16)
N1 N2 C17 C18 179.67(17)
N1 N2 C17 C22 -1.4(3)
C22 C17 C18 C19 0.0(3)
N2 C17 C18 C19 179.03(17)
C17 C18 C19 C20 -0.1(3)
C18 C19 C20 C21 0.1(3)
C18 C19 C20 C23 178.99(18)
C19 C20 C21 C22 -0.2(3)
C23 C20 C21 C22 -179.0(2)
C20 C21 C22 C17 0.2(3)
C18 C17 C22 C21 -0.1(3)
N2 C17 C22 C21 -179.00(19)
C33 C24 C25 C26 0.0(2)
C34 C24 C25 C26 177.61(16)
C24 C25 C26 C27 0.7(2)
C24 C25 C26 C37 -176.20(16)
C25 C26 C27 C28 178.34(17)
C37 C26 C27 C28 -4.8(3)
C25 C26 C27 C33 -1.05(19)
C37 C26 C27 C33 175.81(16)
C26 C27 C28 C29 179.60(18)
C33 C27 C28 C29 -1.1(3)
C27 C28 C29 C30 -2.6(3)
C28 C29 C30 C31 2.8(3)
C28 C29 C30 N3 -176.51(17)
N4 N3 C30 C29 178.54(15)
N4 N3 C30 C31 -0.8(2)
C29 C30 C31 C32 0.0(3)
N3 C30 C31 C32 179.24(17)
C30 C31 C32 C33 -0.6(3)
C31 C32 C33 C24 -179.62(17)
C31 C32 C33 C27 -2.0(3)
C25 C24 C33 C32 177.40(16)
C34 C24 C33 C32 -0.2(3)
C25 C24 C33 C27 -0.60(18)
C34 C24 C33 C27 -178.22(16)
C28 C27 C33 C32 3.7(3)
C26 C27 C33 C32 -176.94(16)
C28 C27 C33 C24 -178.38(16)
C26 C27 C33 C24 1.01(18)
C35 O6 C34 O5 2.0(2)
C35 O6 C34 C24 -177.09(14)
C25 C24 C34 O5 -179.78(17)
C33 C24 C34 O5 -2.5(3)
C25 C24 C34 O6 -0.7(2)
C33 C24 C34 O6 176.53(15)
C34 O6 C35 C36 179.92(14)
C38 O8 C37 O7 0.4(3)
C38 O8 C37 C26 179.47(15)
C25 C26 C37 O7 -174.08(18)
C27 C26 C37 O7 9.5(3)
C25 C26 C37 O8 6.9(2)
C27 C26 C37 O8 -169.46(16)
C37 O8 C38 C39 -178.92(17)
N3 N4 C40 C45 -177.62(16)
N3 N4 C40 C41 2.2(3)
C45 C40 C41 C42 -0.2(3)
N4 C40 C41 C42 179.96(17)
C40 C41 C42 C43 0.4(3)
C41 C42 C43 C44 0.0(3)
C41 C42 C43 C46 178.51(18)
C42 C43 C44 C45 -0.6(3)
C46 C43 C44 C45 -179.14(18)
C43 C44 C45 C40 0.8(3)
C41 C40 C45 C44 -0.4(3)
N4 C40 C45 C44 179.43(16)
